data_7047649
loop_
_publ_author_name
'Aucamp, Danielle'
'Kumar, Sreedhar V.'
'Liles, David C.'
'Fernandes, Manuel A.'
'Harmse, Leonie'
'Bezuidenhout, Daniela I.'

_publ_section_title
;
 Synthesis of heterobimetallic gold(i) ferrocenyl-substituted
 1,2,3-triazol-5-ylidene complexes as potential anticancer agents.
;
_journal_issue 45
_journal_name_full 'Dalton transactions (Cambridge, England : 2003)'
_journal_page_first 16072
_journal_page_last 16081
_journal_paper_doi 10.1039/c8dt03116a
_journal_volume 47
_journal_year 2018
_chemical_formula_moiety 'C42 H48 Au Fe N3'
_chemical_formula_sum 'C42 H48 Au Fe N3'
_chemical_formula_weight 847.65
_chemical_name_systematic {4-Ferrocenyl-1,3-di(2,6-diprop-2-ylphenyl)-3H-[1,2,3]triazol-5-ium}-phenyl-gold
_space_group_crystal_system monoclinic
_space_group_IT_number 14
_space_group_name_Hall '-P 2yn'
_space_group_name_H-M_alt 'P 1 21/n 1'
_symmetry_space_group_name_Hall '-P 2yn'
_symmetry_space_group_name_H-M 'P 1 21/n 1'
_atom_sites_solution_hydrogens geom
_atom_sites_solution_primary intrinsic-phasing
_audit_creation_method SHELXL-2014/7
_audit_update_record
;
2018-07-26 deposited with the CCDC.
2018-09-25 downloaded from the CCDC.
;
_cell_angle_alpha 90
_cell_angle_beta 90.785(7)
_cell_angle_gamma 90
_cell_formula_units_Z 4
_cell_length_a 10.7939(19)
_cell_length_b 22.047(4)
_cell_length_c 15.733(3)
_cell_measurement_reflns_used 9058
_cell_measurement_temperature 150(2)
_cell_measurement_theta_max 27.217
_cell_measurement_theta_min 2.455
_cell_volume 3743.7(12)
_computing_cell_refinement 'Bruker SAINT'
_computing_data_collection 'Bruker APEX3'
_computing_data_reduction 'Bruker SAINT'
_computing_molecular_graphics
; <i>ORTEP-3 for Windows</i> (Farrugia, 1997), <i>POV-RAY</i> (Cason, 2004),
 <i>Mercury</i> (Macrae <i>et al</i>., 2008)
;
_computing_publication_material '<i>SHELXL-2014</i>, <i>PLATON</i> (Spek, 2009)'
_computing_structure_refinement 'Bruker SHELXTL, SHELXL-2014 (Sheldrick, 2015)'
_computing_structure_solution 'Bruker SHELXTS (Sheldrick, 2015)'
_diffrn_ambient_temperature 150(2)
_diffrn_detector_area_resol_mean 10.24
_diffrn_measured_fraction_theta_full 0.999
_diffrn_measured_fraction_theta_max 0.994
_diffrn_measurement_device_type 'Bruker kappa Photon 100 CMOS'
_diffrn_measurement_method '\f and \w scans'
_diffrn_radiation_source 'I\ms micro focus'
_diffrn_radiation_type MoK\a
_diffrn_radiation_wavelength 0.71073
_diffrn_reflns_av_R_equivalents 0.0490
_diffrn_reflns_av_unetI/netI 0.0183
_diffrn_reflns_Laue_measured_fraction_full 0.999
_diffrn_reflns_Laue_measured_fraction_max 0.994
_diffrn_reflns_limit_h_max 13
_diffrn_reflns_limit_h_min -13
_diffrn_reflns_limit_k_max 28
_diffrn_reflns_limit_k_min -28
_diffrn_reflns_limit_l_max 20
_diffrn_reflns_limit_l_min -20
_diffrn_reflns_number 136890
_diffrn_reflns_point_group_measured_fraction_full 0.999
_diffrn_reflns_point_group_measured_fraction_max 0.994
_diffrn_reflns_theta_full 25.242
_diffrn_reflns_theta_max 27.248
_diffrn_reflns_theta_min 2.274
_exptl_absorpt_coefficient_mu 4.334
_exptl_absorpt_correction_T_max 0.8014
_exptl_absorpt_correction_T_min 0.5150
_exptl_absorpt_correction_type multi-scan
_exptl_absorpt_process_details 'SADABS (Bruker, 2015)'
_exptl_crystal_colour orange
_exptl_crystal_density_diffrn 1.504
_exptl_crystal_density_method 'not measured'
_exptl_crystal_description block
_exptl_crystal_F_000 1704
_exptl_crystal_recrystallization_method 'Re-crystallisation from solvent: CDCl3'
_exptl_crystal_size_max 0.203
_exptl_crystal_size_mid 0.176
_exptl_crystal_size_min 0.116
_refine_diff_density_max 1.098
_refine_diff_density_min -0.853
_refine_diff_density_rms 0.078
_refine_ls_extinction_method none
_refine_ls_goodness_of_fit_ref 1.088
_refine_ls_hydrogen_treatment constr
_refine_ls_matrix_type full
_refine_ls_number_parameters 432
_refine_ls_number_reflns 8341
_refine_ls_number_restraints 0
_refine_ls_restrained_S_all 1.088
_refine_ls_R_factor_all 0.0253
_refine_ls_R_factor_gt 0.0210
_refine_ls_shift/su_max 0.002
_refine_ls_shift/su_mean 0.000
_refine_ls_structure_factor_coef Fsqd
_refine_ls_weighting_details 'w=1/[\s^2^(Fo^2^)+(0.0156P)^2^+6.0718P] where P=(Fo^2^+2Fc^2^)/3'
_refine_ls_weighting_scheme calc
_refine_ls_wR_factor_gt 0.0480
_refine_ls_wR_factor_ref 0.0500
_reflns_number_gt 7564
_reflns_number_total 8341
_reflns_threshold_expression 'I > 2\s(I)'
_cod_data_source_file c8dt03116a2.cif
_cod_data_source_block mo_DA0064_0m
_cod_depositor_comments 'Adding full bibliography for 7047647--7047651.cif.'
_cod_original_cell_volume 3743.8(12)
_cod_database_code 7047649
_shelx_shelxl_version_number 2014/7
_shelx_space_group_comment
;
The symmetry employed for this shelxl refinement is uniquely defined
by the following loop, which should always be used as a source of
symmetry information in preference to the above space-group names.
They are only intended as comments.
;
_shelx_estimated_absorpt_t_min 0.473
_shelx_estimated_absorpt_t_max 0.633

loop_
_space_group_symop_operation_xyz
'x, y, z'
'-x+1/2, y+1/2, -z+1/2'
'-x, -y, -z'
'x-1/2, -y-1/2, z-1/2'

loop_
_atom_site_label
_atom_site_type_symbol
_atom_site_fract_x
_atom_site_fract_y
_atom_site_fract_z
_atom_site_U_iso_or_equiv
_atom_site_adp_type
_atom_site_occupancy
_atom_site_site_symmetry_order
_atom_site_calc_flag
_atom_site_refinement_flags_posn
_atom_site_refinement_flags_adp
Au1 Au 0.58630(2) 0.31358(2) 0.36801(2) 0.02083(3) Uani 1 1 d . .
Fe1 Fe 0.47846(3) 0.43861(2) 0.16754(2) 0.02252(8) Uani 1 1 d . .
N1 N 0.77865(17) 0.47769(9) 0.32416(12) 0.0158(4) Uani 1 1 d . .
N2 N 0.86991(17) 0.44619(9) 0.36088(12) 0.0168(4) Uani 1 1 d . .
N3 N 0.81675(17) 0.39234(9) 0.37395(12) 0.0163(4) Uani 1 1 d . .
C1 C 0.6958(2) 0.38758(11) 0.34792(14) 0.0174(4) Uani 1 1 d . .
C2 C 0.6718(2) 0.44515(10) 0.31478(14) 0.0163(4) Uani 1 1 d . .
C3 C 0.4737(2) 0.24142(11) 0.39176(17) 0.0256(5) Uani 1 1 d . .
C4 C 0.3890(2) 0.21800(13) 0.33125(18) 0.0284(6) Uani 1 1 d . .
H4 H 0.3834 0.2369 0.2771 0.034 Uiso 1 1 calc R U
C5 C 0.3137(3) 0.16853(14) 0.3475(2) 0.0349(6) Uani 1 1 d . .
H5 H 0.2567 0.1546 0.3052 0.042 Uiso 1 1 calc R U
C6 C 0.3216(3) 0.13973(14) 0.4247(2) 0.0404(7) Uani 1 1 d . .
H6 H 0.2705 0.1056 0.4360 0.048 Uiso 1 1 calc R U
C7 C 0.4043(4) 0.16057(16) 0.4862(2) 0.0509(9) Uani 1 1 d . .
H7 H 0.4098 0.1409 0.5398 0.061 Uiso 1 1 calc R U
C8 C 0.4794(4) 0.21043(15) 0.46903(19) 0.0441(8) Uani 1 1 d . .
H8 H 0.5366 0.2238 0.5115 0.053 Uiso 1 1 calc R U
C9 C 0.5578(2) 0.46972(11) 0.27714(15) 0.0192(5) Uani 1 1 d . .
C10 C 0.5437(2) 0.51830(12) 0.21736(17) 0.0247(5) Uani 1 1 d . .
H10 H 0.6084 0.5426 0.1953 0.030 Uiso 1 1 calc R U
C11 C 0.4149(3) 0.52373(13) 0.19679(19) 0.0322(6) Uani 1 1 d . .
H11 H 0.3789 0.5523 0.1586 0.039 Uiso 1 1 calc R U
C12 C 0.3500(2) 0.47904(14) 0.24338(18) 0.0320(6) Uani 1 1 d . .
H12 H 0.2629 0.4728 0.2418 0.038 Uiso 1 1 calc R U
C13 C 0.4365(2) 0.44510(12) 0.29266(16) 0.0242(5) Uani 1 1 d . .
H13 H 0.4179 0.4121 0.3292 0.029 Uiso 1 1 calc R U
C14 C 0.5855(4) 0.36833(18) 0.1306(2) 0.0556(11) Uani 1 1 d . .
H14 H 0.6561 0.3534 0.1606 0.067 Uiso 1 1 calc R U
C15 C 0.5855(3) 0.41352(17) 0.0677(2) 0.0441(8) Uani 1 1 d . .
H15 H 0.6561 0.4346 0.0477 0.053 Uiso 1 1 calc R U
C16 C 0.4626(3) 0.42204(15) 0.03936(18) 0.0388(7) Uani 1 1 d . .
H16 H 0.4362 0.4499 -0.0033 0.047 Uiso 1 1 calc R U
C17 C 0.3858(3) 0.38274(16) 0.0844(2) 0.0453(8) Uani 1 1 d . .
H17 H 0.2938 0.3791 0.0777 0.054 Uiso 1 1 calc R U
C18 C 0.4618(5) 0.34905(16) 0.1413(2) 0.0587(11) Uani 1 1 d . .
H18 H 0.4345 0.3189 0.1799 0.070 Uiso 1 1 calc R U
C19 C 0.8004(2) 0.54113(10) 0.30606(15) 0.0181(5) Uani 1 1 d . .
C20 C 0.8508(2) 0.55622(11) 0.22743(16) 0.0209(5) Uani 1 1 d . .
C21 C 0.8697(2) 0.61776(12) 0.21161(18) 0.0276(6) Uani 1 1 d . .
H21 H 0.9046 0.6303 0.1593 0.033 Uiso 1 1 calc R U
C22 C 0.8379(3) 0.66084(12) 0.2720(2) 0.0338(6) Uani 1 1 d . .
H22 H 0.8513 0.7026 0.2604 0.041 Uiso 1 1 calc R U
C23 C 0.7871(3) 0.64400(12) 0.34852(19) 0.0310(6) Uani 1 1 d . .
H23 H 0.7652 0.6743 0.3885 0.037 Uiso 1 1 calc R U
C24 C 0.7672(2) 0.58291(11) 0.36805(17) 0.0232(5) Uani 1 1 d . .
C25 C 0.8862(2) 0.50829(12) 0.16302(16) 0.0238(5) Uani 1 1 d . .
H25 H 0.8351 0.4714 0.1742 0.029 Uiso 1 1 calc R U
C26 C 0.8605(3) 0.52802(15) 0.07096(18) 0.0357(7) Uani 1 1 d . .
H26A H 0.8759 0.4939 0.0326 0.054 Uiso 1 1 calc R U
H26B H 0.9153 0.5618 0.0565 0.054 Uiso 1 1 calc R U
H26C H 0.7740 0.5410 0.0649 0.054 Uiso 1 1 calc R U
C27 C 1.0222(2) 0.49087(13) 0.17544(18) 0.0306(6) Uani 1 1 d . .
H27A H 1.0436 0.4589 0.1350 0.046 Uiso 1 1 calc R U
H27B H 1.0356 0.4761 0.2336 0.046 Uiso 1 1 calc R U
H27C H 1.0745 0.5265 0.1657 0.046 Uiso 1 1 calc R U
C28 C 0.7125(2) 0.56416(13) 0.45267(17) 0.0274(5) Uani 1 1 d . .
H28 H 0.7142 0.5188 0.4551 0.033 Uiso 1 1 calc R U
C29 C 0.5773(3) 0.58388(19) 0.4589(2) 0.0487(9) Uani 1 1 d . .
H29A H 0.5316 0.5706 0.4079 0.073 Uiso 1 1 calc R U
H29B H 0.5731 0.6282 0.4634 0.073 Uiso 1 1 calc R U
H29C H 0.5404 0.5655 0.5093 0.073 Uiso 1 1 calc R U
C30 C 0.7896(3) 0.58752(19) 0.5277(2) 0.0478(9) Uani 1 1 d . .
H30A H 0.8763 0.5755 0.5207 0.072 Uiso 1 1 calc R U
H30B H 0.7580 0.5703 0.5805 0.072 Uiso 1 1 calc R U
H30C H 0.7841 0.6319 0.5300 0.072 Uiso 1 1 calc R U
C31 C 0.8926(2) 0.34582(10) 0.41316(15) 0.0189(5) Uani 1 1 d . .
C32 C 0.9722(2) 0.31285(11) 0.36141(16) 0.0230(5) Uani 1 1 d . .
C33 C 1.0444(3) 0.26828(12) 0.40120(19) 0.0321(6) Uani 1 1 d . .
H33 H 1.0998 0.2447 0.3684 0.038 Uiso 1 1 calc R U
C34 C 1.0365(3) 0.25801(13) 0.4874(2) 0.0364(7) Uani 1 1 d . .
H34 H 1.0861 0.2273 0.5132 0.044 Uiso 1 1 calc R U
C35 C 0.9573(3) 0.29190(13) 0.53669(19) 0.0322(6) Uani 1 1 d . .
H35 H 0.9538 0.2844 0.5961 0.039 Uiso 1 1 calc R U
C36 C 0.8823(2) 0.33694(11) 0.50071(16) 0.0230(5) Uani 1 1 d . .
C37 C 0.9781(2) 0.32191(12) 0.26582(17) 0.0264(5) Uani 1 1 d . .
H37 H 0.9343 0.3607 0.2520 0.032 Uiso 1 1 calc R U
C38 C 0.9086(4) 0.27070(17) 0.2200(2) 0.0552(10) Uani 1 1 d . .
H38A H 0.8229 0.2692 0.2399 0.083 Uiso 1 1 calc R U
H38B H 0.9495 0.2320 0.2323 0.083 Uiso 1 1 calc R U
H38C H 0.9087 0.2781 0.1586 0.083 Uiso 1 1 calc R U
C39 C 1.1107(3) 0.32769(17) 0.2347(2) 0.0449(8) Uani 1 1 d . .
H39A H 1.1097 0.3367 0.1737 0.067 Uiso 1 1 calc R U
H39B H 1.1549 0.2895 0.2449 0.067 Uiso 1 1 calc R U
H39C H 1.1527 0.3606 0.2656 0.067 Uiso 1 1 calc R U
C40 C 0.7969(2) 0.37463(13) 0.55582(17) 0.0277(6) Uani 1 1 d . .
H40 H 0.7432 0.3996 0.5172 0.033 Uiso 1 1 calc R U
C41 C 0.7122(3) 0.33424(17) 0.6085(2) 0.0463(8) Uani 1 1 d . .
H41A H 0.6569 0.3597 0.6422 0.069 Uiso 1 1 calc R U
H41B H 0.7627 0.3088 0.6466 0.069 Uiso 1 1 calc R U
H41C H 0.6628 0.3083 0.5705 0.069 Uiso 1 1 calc R U
C42 C 0.8713(3) 0.41791(17) 0.6123(2) 0.0487(9) Uani 1 1 d . .
H42A H 0.9200 0.4452 0.5767 0.073 Uiso 1 1 calc R U
H42B H 0.9271 0.3946 0.6494 0.073 Uiso 1 1 calc R U
H42C H 0.8146 0.4418 0.6470 0.073 Uiso 1 1 calc R U

loop_
_atom_site_aniso_label
_atom_site_aniso_U_11
_atom_site_aniso_U_22
_atom_site_aniso_U_33
_atom_site_aniso_U_23
_atom_site_aniso_U_13
_atom_site_aniso_U_12
Au1 0.01971(5) 0.01974(5) 0.02312(5) -0.00123(4) 0.00257(3) -0.00350(3)
Fe1 0.01857(16) 0.02902(19) 0.01987(17) -0.00399(14) -0.00351(13) 0.00221(14)
N1 0.0130(9) 0.0188(9) 0.0155(9) 0.0015(7) -0.0007(7) 0.0013(7)
N2 0.0143(9) 0.0176(9) 0.0186(10) 0.0028(7) -0.0009(7) 0.0005(7)
N3 0.0147(9) 0.0177(9) 0.0166(9) 0.0008(7) 0.0003(7) -0.0003(7)
C1 0.0141(10) 0.0223(11) 0.0160(11) -0.0019(9) 0.0017(8) -0.0016(9)
C2 0.0126(10) 0.0220(11) 0.0142(10) -0.0033(9) 0.0007(8) -0.0010(8)
C3 0.0291(13) 0.0190(12) 0.0290(14) -0.0030(10) 0.0092(11) -0.0025(10)
C4 0.0207(12) 0.0318(14) 0.0326(15) 0.0071(11) -0.0009(11) -0.0037(10)
C5 0.0267(14) 0.0337(15) 0.0443(18) -0.0029(13) 0.0005(12) -0.0059(12)
C6 0.0459(18) 0.0325(15) 0.0431(18) -0.0037(13) 0.0154(14) -0.0180(13)
C7 0.080(3) 0.0456(19) 0.0271(16) 0.0023(14) 0.0111(16) -0.0249(18)
C8 0.065(2) 0.0423(17) 0.0246(15) -0.0054(13) 0.0021(14) -0.0267(16)
C9 0.0148(11) 0.0236(12) 0.0192(12) -0.0039(9) -0.0001(9) 0.0034(9)
C10 0.0200(12) 0.0254(13) 0.0285(13) -0.0019(10) -0.0059(10) 0.0045(10)
C11 0.0251(13) 0.0348(15) 0.0363(16) -0.0054(12) -0.0115(11) 0.0133(11)
C12 0.0149(12) 0.0461(17) 0.0351(15) -0.0100(13) -0.0015(11) 0.0077(11)
C13 0.0155(11) 0.0342(14) 0.0230(12) -0.0056(10) 0.0028(9) 0.0006(10)
C14 0.073(3) 0.058(2) 0.0350(18) -0.0272(16) -0.0182(17) 0.039(2)
C15 0.0350(16) 0.066(2) 0.0317(16) -0.0243(16) 0.0050(13) -0.0004(15)
C16 0.0451(17) 0.0501(19) 0.0208(14) -0.0049(13) -0.0079(12) -0.0034(14)
C17 0.0451(19) 0.055(2) 0.0362(17) -0.0160(15) -0.0020(14) -0.0174(16)
C18 0.115(4) 0.0285(17) 0.0330(18) -0.0108(14) 0.010(2) -0.0080(19)
C19 0.0128(10) 0.0183(11) 0.0233(12) 0.0028(9) -0.0017(9) 0.0008(8)
C20 0.0150(10) 0.0250(12) 0.0227(12) 0.0042(10) -0.0020(9) 0.0009(9)
C21 0.0258(13) 0.0283(13) 0.0288(14) 0.0090(11) 0.0013(11) -0.0006(10)
C22 0.0352(15) 0.0192(13) 0.0471(18) 0.0088(12) 0.0015(13) 0.0015(11)
C23 0.0320(14) 0.0214(13) 0.0398(16) -0.0029(11) 0.0036(12) 0.0046(11)
C24 0.0186(11) 0.0234(12) 0.0276(13) -0.0008(10) 0.0015(10) 0.0030(9)
C25 0.0208(12) 0.0286(13) 0.0220(12) 0.0014(10) 0.0000(10) -0.0025(10)
C26 0.0313(15) 0.0533(19) 0.0223(14) 0.0019(13) -0.0011(11) 0.0018(13)
C27 0.0253(13) 0.0371(15) 0.0295(14) 0.0014(12) 0.0031(11) 0.0057(11)
C28 0.0259(13) 0.0302(13) 0.0262(13) -0.0061(11) 0.0082(10) -0.0004(11)
C29 0.0279(16) 0.077(3) 0.0418(19) -0.0130(17) 0.0114(14) 0.0032(16)
C30 0.0371(17) 0.077(3) 0.0296(16) 0.0032(16) -0.0005(13) -0.0157(17)
C31 0.0167(11) 0.0171(11) 0.0227(12) 0.0029(9) -0.0022(9) -0.0001(9)
C32 0.0247(12) 0.0182(11) 0.0260(13) -0.0003(10) 0.0011(10) -0.0002(9)
C33 0.0344(15) 0.0239(13) 0.0381(16) 0.0026(11) 0.0059(12) 0.0092(11)
C34 0.0396(16) 0.0277(14) 0.0418(17) 0.0117(12) -0.0009(13) 0.0130(12)
C35 0.0370(15) 0.0313(14) 0.0283(14) 0.0118(11) 0.0008(12) 0.0058(12)
C36 0.0226(12) 0.0232(12) 0.0231(12) 0.0033(10) 0.0000(10) 0.0011(10)
C37 0.0274(13) 0.0259(13) 0.0262(13) -0.0006(10) 0.0048(10) 0.0017(10)
C38 0.078(3) 0.053(2) 0.0344(18) -0.0080(16) 0.0018(18) -0.024(2)
C39 0.0334(16) 0.054(2) 0.0474(19) 0.0137(16) 0.0132(14) 0.0048(14)
C40 0.0266(13) 0.0363(15) 0.0200(12) 0.0032(11) 0.0015(10) 0.0071(11)
C41 0.0401(18) 0.060(2) 0.0386(18) 0.0107(16) 0.0106(14) -0.0001(16)
C42 0.0394(18) 0.050(2) 0.057(2) -0.0231(17) 0.0055(16) 0.0016(15)

loop_
_atom_type_symbol
_atom_type_description
_atom_type_scat_dispersion_real
_atom_type_scat_dispersion_imag
_atom_type_scat_source
C C 0.0033 0.0016 'International Tables Vol C Tables 4.2.6.8 and 6.1.1.4'
H H 0.0000 0.0000 'International Tables Vol C Tables 4.2.6.8 and 6.1.1.4'
N N 0.0061 0.0033 'International Tables Vol C Tables 4.2.6.8 and 6.1.1.4'
Fe Fe 0.3463 0.8444 'International Tables Vol C Tables 4.2.6.8 and 6.1.1.4'
Au Au -2.0133 8.8022 'International Tables Vol C Tables 4.2.6.8 and 6.1.1.4'

loop_
_geom_angle_atom_site_label_1
_geom_angle_atom_site_label_2
_geom_angle_atom_site_label_3
_geom_angle
C3 Au1 C1 177.81(9)
C14 Fe1 C18 40.89(18)
C14 Fe1 C13 117.93(13)
C18 Fe1 C13 104.22(13)
C14 Fe1 C9 105.47(12)
C18 Fe1 C9 122.46(14)
C13 Fe1 C9 41.51(9)
C14 Fe1 C15 40.45(16)
C18 Fe1 C15 68.18(16)
C13 Fe1 C15 154.42(13)
C9 Fe1 C15 120.57(11)
C14 Fe1 C10 124.99(15)
C18 Fe1 C10 160.94(16)
C13 Fe1 C10 69.38(11)
C9 Fe1 C10 41.11(10)
C15 Fe1 C10 109.45(13)
C14 Fe1 C12 153.59(16)
C18 Fe1 C12 118.98(16)
C13 Fe1 C12 40.74(11)
C9 Fe1 C12 68.87(10)
C15 Fe1 C12 164.36(14)
C10 Fe1 C12 68.57(11)
C14 Fe1 C17 68.38(16)
C18 Fe1 C17 40.72(16)
C13 Fe1 C17 123.25(12)
C9 Fe1 C17 160.19(13)
C15 Fe1 C17 67.75(14)
C10 Fe1 C17 157.55(13)
C12 Fe1 C17 107.79(13)
C14 Fe1 C11 163.49(16)
C18 Fe1 C11 155.26(17)
C13 Fe1 C11 68.82(12)
C9 Fe1 C11 68.88(10)
C15 Fe1 C11 127.98(14)
C10 Fe1 C11 40.79(10)
C12 Fe1 C11 40.50(12)
C17 Fe1 C11 122.08(14)
C14 Fe1 C16 67.78(14)
C18 Fe1 C16 67.72(14)
C13 Fe1 C16 161.33(12)
C9 Fe1 C16 157.03(12)
C15 Fe1 C16 40.16(13)
C10 Fe1 C16 123.55(12)
C12 Fe1 C16 127.00(12)
C17 Fe1 C16 39.87(13)
C11 Fe1 C16 111.04(13)
N2 N1 C2 113.08(19)
N2 N1 C19 117.96(18)
C2 N1 C19 128.75(19)
N1 N2 N3 102.34(17)
N2 N3 C1 115.63(19)
N2 N3 C31 117.04(18)
C1 N3 C31 127.33(19)
N3 C1 C2 102.35(19)
N3 C1 Au1 124.59(17)
C2 C1 Au1 132.82(17)
N1 C2 C1 106.59(19)
N1 C2 C9 123.7(2)
C1 C2 C9 129.7(2)
C8 C3 C4 115.5(2)
C8 C3 Au1 121.5(2)
C4 C3 Au1 123.0(2)
C5 C4 C3 122.7(3)
C5 C4 H4 118.6
C3 C4 H4 118.6
C6 C5 C4 119.8(3)
C6 C5 H5 120.1
C4 C5 H5 120.1
C5 C6 C7 119.7(3)
C5 C6 H6 120.1
C7 C6 H6 120.1
C6 C7 C8 119.8(3)
C6 C7 H7 120.1
C8 C7 H7 120.1
C7 C8 C3 122.4(3)
C7 C8 H8 118.8
C3 C8 H8 118.8
C10 C9 C13 107.7(2)
C10 C9 C2 128.6(2)
C13 C9 C2 123.6(2)
C10 C9 Fe1 69.86(14)
C13 C9 Fe1 69.14(14)
C2 C9 Fe1 124.09(16)
C11 C10 C9 107.8(2)
C11 C10 Fe1 69.90(16)
C9 C10 Fe1 69.03(14)
C11 C10 H10 126.1
C9 C10 H10 126.1
Fe1 C10 H10 126.5
C12 C11 C10 108.1(2)
C12 C11 Fe1 69.50(16)
C10 C11 Fe1 69.30(15)
C12 C11 H11 126.0
C10 C11 H11 126.0
Fe1 C11 H11 126.8
C11 C12 C13 108.8(2)
C11 C12 Fe1 70.00(16)
C13 C12 Fe1 69.05(14)
C11 C12 H12 125.6
C13 C12 H12 125.6
Fe1 C12 H12 126.9
C12 C13 C9 107.5(2)
C12 C13 Fe1 70.20(15)
C9 C13 Fe1 69.35(14)
C12 C13 H13 126.2
C9 C13 H13 126.2
Fe1 C13 H13 125.8
C15 C14 C18 107.9(3)
C15 C14 Fe1 70.41(18)
C18 C14 Fe1 69.6(2)
C15 C14 H14 126.1
C18 C14 H14 126.1
Fe1 C14 H14 125.5
C14 C15 C16 108.0(3)
C14 C15 Fe1 69.15(18)
C16 C15 Fe1 70.50(17)
C14 C15 H15 126.0
C16 C15 H15 126.0
Fe1 C15 H15 125.9
C17 C16 C15 108.7(3)
C17 C16 Fe1 69.83(18)
C15 C16 Fe1 69.34(17)
C17 C16 H16 125.7
C15 C16 H16 125.7
Fe1 C16 H16 126.8
C16 C17 C18 107.6(3)
C16 C17 Fe1 70.31(17)
C18 C17 Fe1 68.74(19)
C16 C17 H17 126.2
C18 C17 H17 126.2
Fe1 C17 H17 126.2
C14 C18 C17 107.8(3)
C14 C18 Fe1 69.5(2)
C17 C18 Fe1 70.5(2)
C14 C18 H18 126.1
C17 C18 H18 126.1
Fe1 C18 H18 125.5
C24 C19 C20 124.7(2)
C24 C19 N1 117.2(2)
C20 C19 N1 118.0(2)
C21 C20 C19 116.7(2)
C21 C20 C25 121.3(2)
C19 C20 C25 122.0(2)
C22 C21 C20 120.3(2)
C22 C21 H21 119.9
C20 C21 H21 119.9
C23 C22 C21 121.1(3)
C23 C22 H22 119.4
C21 C22 H22 119.4
C22 C23 C24 121.0(3)
C22 C23 H23 119.5
C24 C23 H23 119.5
C19 C24 C23 116.2(2)
C19 C24 C28 122.7(2)
C23 C24 C28 121.1(2)
C20 C25 C27 109.9(2)
C20 C25 C26 112.9(2)
C27 C25 C26 110.7(2)
C20 C25 H25 107.7
C27 C25 H25 107.7
C26 C25 H25 107.7
C25 C26 H26A 109.5
C25 C26 H26B 109.5
H26A C26 H26B 109.5
C25 C26 H26C 109.5
H26A C26 H26C 109.5
H26B C26 H26C 109.5
C25 C27 H27A 109.5
C25 C27 H27B 109.5
H27A C27 H27B 109.5
C25 C27 H27C 109.5
H27A C27 H27C 109.5
H27B C27 H27C 109.5
C24 C28 C30 111.8(2)
C24 C28 C29 111.2(2)
C30 C28 C29 111.5(3)
C24 C28 H28 107.4
C30 C28 H28 107.4
C29 C28 H28 107.4
C28 C29 H29A 109.5
C28 C29 H29B 109.5
H29A C29 H29B 109.5
C28 C29 H29C 109.5
H29A C29 H29C 109.5
H29B C29 H29C 109.5
C28 C30 H30A 109.5
C28 C30 H30B 109.5
H30A C30 H30B 109.5
C28 C30 H30C 109.5
H30A C30 H30C 109.5
H30B C30 H30C 109.5
C32 C31 C36 124.1(2)
C32 C31 N3 118.0(2)
C36 C31 N3 117.9(2)
C31 C32 C33 116.7(2)
C31 C32 C37 122.9(2)
C33 C32 C37 120.3(2)
C34 C33 C32 121.0(3)
C34 C33 H33 119.5
C32 C33 H33 119.5
C33 C34 C35 120.7(3)
C33 C34 H34 119.7
C35 C34 H34 119.7
C34 C35 C36 121.1(3)
C34 C35 H35 119.4
C36 C35 H35 119.4
C35 C36 C31 116.5(2)
C35 C36 C40 120.7(2)
C31 C36 C40 122.8(2)
C32 C37 C39 112.4(2)
C32 C37 C38 110.0(2)
C39 C37 C38 111.5(3)
C32 C37 H37 107.6
C39 C37 H37 107.6
C38 C37 H37 107.6
C37 C38 H38A 109.5
C37 C38 H38B 109.5
H38A C38 H38B 109.5
C37 C38 H38C 109.5
H38A C38 H38C 109.5
H38B C38 H38C 109.5
C37 C39 H39A 109.5
C37 C39 H39B 109.5
H39A C39 H39B 109.5
C37 C39 H39C 109.5
H39A C39 H39C 109.5
H39B C39 H39C 109.5
C36 C40 C42 110.8(2)
C36 C40 C41 111.2(2)
C42 C40 C41 111.3(3)
C36 C40 H40 107.8
C42 C40 H40 107.8
C41 C40 H40 107.8
C40 C41 H41A 109.5
C40 C41 H41B 109.5
H41A C41 H41B 109.5
C40 C41 H41C 109.5
H41A C41 H41C 109.5
H41B C41 H41C 109.5
C40 C42 H42A 109.5
C40 C42 H42B 109.5
H42A C42 H42B 109.5
C40 C42 H42C 109.5
H42A C42 H42C 109.5
H42B C42 H42C 109.5

loop_
_geom_bond_atom_site_label_1
_geom_bond_atom_site_label_2
_geom_bond_distance
Au1 C3 2.040(3)
Au1 C1 2.042(2)
Fe1 C14 2.023(3)
Fe1 C18 2.024(3)
Fe1 C13 2.031(3)
Fe1 C9 2.034(2)
Fe1 C15 2.039(3)
Fe1 C10 2.045(3)
Fe1 C12 2.046(3)
Fe1 C17 2.048(3)
Fe1 C11 2.053(3)
Fe1 C16 2.054(3)
N1 N2 1.331(3)
N1 C2 1.364(3)
N1 C19 1.447(3)
N2 N3 1.336(3)
N3 C1 1.366(3)
N3 C31 1.445(3)
C1 C2 1.395(3)
C2 C9 1.463(3)
C3 C8 1.395(4)
C3 C4 1.409(4)
C4 C5 1.386(4)
C4 H4 0.9500
C5 C6 1.373(5)
C5 H5 0.9500
C6 C7 1.385(5)
C6 H6 0.9500
C7 C8 1.395(4)
C7 H7 0.9500
C8 H8 0.9500
C9 C10 1.432(4)
C9 C13 1.440(3)
C10 C11 1.428(4)
C10 H10 0.9500
C11 C12 1.419(4)
C11 H11 0.9500
C12 C13 1.419(4)
C12 H12 0.9500
C13 H13 0.9500
C14 C15 1.404(5)
C14 C18 1.414(6)
C14 H14 0.9500
C15 C16 1.406(5)
C15 H15 0.9500
C16 C17 1.399(5)
C16 H16 0.9500
C17 C18 1.417(6)
C17 H17 1.0000
C18 H18 0.9500
C19 C24 1.392(3)
C19 C20 1.398(3)
C20 C21 1.395(4)
C20 C25 1.517(4)
C21 C22 1.390(4)
C21 H21 0.9500
C22 C23 1.381(4)
C22 H22 0.9500
C23 C24 1.399(4)
C23 H23 0.9500
C24 C28 1.521(4)
C25 C27 1.527(4)
C25 C26 1.534(4)
C25 H25 1.0000
C26 H26A 0.9800
C26 H26B 0.9800
C26 H26C 0.9800
C27 H27A 0.9800
C27 H27B 0.9800
C27 H27C 0.9800
C28 C30 1.524(4)
C28 C29 1.527(4)
C28 H28 1.0000
C29 H29A 0.9800
C29 H29B 0.9800
C29 H29C 0.9800
C30 H30A 0.9800
C30 H30B 0.9800
C30 H30C 0.9800
C31 C32 1.396(3)
C31 C36 1.397(3)
C32 C33 1.397(4)
C32 C37 1.519(4)
C33 C34 1.379(4)
C33 H33 0.9500
C34 C35 1.381(4)
C34 H34 0.9500
C35 C36 1.396(4)
C35 H35 0.9500
C36 C40 1.521(4)
C37 C39 1.524(4)
C37 C38 1.530(4)
C37 H37 1.0000
C38 H38A 0.9800
C38 H38B 0.9800
C38 H38C 0.9800
C39 H39A 0.9800
C39 H39B 0.9800
C39 H39C 0.9800
C40 C42 1.525(4)
C40 C41 1.529(4)
C40 H40 1.0000
C41 H41A 0.9800
C41 H41B 0.9800
C41 H41C 0.9800
C42 H42A 0.9800
C42 H42B 0.9800
C42 H42C 0.9800

loop_
_geom_torsion_atom_site_label_1
_geom_torsion_atom_site_label_2
_geom_torsion_atom_site_label_3
_geom_torsion_atom_site_label_4
_geom_torsion
C2 N1 N2 N3 0.3(2)
C19 N1 N2 N3 175.53(19)
N1 N2 N3 C1 -0.3(2)
N1 N2 N3 C31 179.36(18)
N2 N3 C1 C2 0.2(3)
C31 N3 C1 C2 -179.5(2)
N2 N3 C1 Au1 -174.82(15)
C31 N3 C1 Au1 5.6(3)
N2 N1 C2 C1 -0.2(3)
C19 N1 C2 C1 -174.8(2)
N2 N1 C2 C9 179.3(2)
C19 N1 C2 C9 4.7(4)
N3 C1 C2 N1 0.0(2)
Au1 C1 C2 N1 174.40(17)
N3 C1 C2 C9 -179.4(2)
Au1 C1 C2 C9 -5.1(4)
C8 C3 C4 C5 1.7(4)
Au1 C3 C4 C5 179.3(2)
C3 C4 C5 C6 -1.1(5)
C4 C5 C6 C7 0.4(5)
C5 C6 C7 C8 -0.3(6)
C6 C7 C8 C3 1.0(6)
C4 C3 C8 C7 -1.6(5)
Au1 C3 C8 C7 -179.3(3)
N1 C2 C9 C10 25.6(4)
C1 C2 C9 C10 -155.0(3)
N1 C2 C9 C13 -157.7(2)
C1 C2 C9 C13 21.7(4)
N1 C2 C9 Fe1 116.1(2)
C1 C2 C9 Fe1 -64.5(3)
C13 C9 C10 C11 0.4(3)
C2 C9 C10 C11 177.5(2)
Fe1 C9 C10 C11 59.35(18)
C13 C9 C10 Fe1 -58.98(17)
C2 C9 C10 Fe1 118.1(2)
C9 C10 C11 C12 0.1(3)
Fe1 C10 C11 C12 58.86(19)
C9 C10 C11 Fe1 -58.81(18)
C10 C11 C12 C13 -0.5(3)
Fe1 C11 C12 C13 58.27(19)
C10 C11 C12 Fe1 -58.73(19)
C11 C12 C13 C9 0.7(3)
Fe1 C12 C13 C9 59.54(17)
C11 C12 C13 Fe1 -58.8(2)
C10 C9 C13 C12 -0.7(3)
C2 C9 C13 C12 -177.9(2)
Fe1 C9 C13 C12 -60.08(18)
C10 C9 C13 Fe1 59.43(17)
C2 C9 C13 Fe1 -117.8(2)
C18 C14 C15 C16 -0.2(4)
Fe1 C14 C15 C16 -60.0(2)
C18 C14 C15 Fe1 59.8(2)
C14 C15 C16 C17 0.3(4)
Fe1 C15 C16 C17 -58.9(2)
C14 C15 C16 Fe1 59.2(2)
C15 C16 C17 C18 -0.2(4)
Fe1 C16 C17 C18 -58.8(2)
C15 C16 C17 Fe1 58.6(2)
C15 C14 C18 C17 0.1(4)
Fe1 C14 C18 C17 60.4(2)
C15 C14 C18 Fe1 -60.3(2)
C16 C17 C18 C14 0.1(4)
Fe1 C17 C18 C14 -59.7(2)
C16 C17 C18 Fe1 59.8(2)
N2 N1 C19 C24 -91.6(3)
C2 N1 C19 C24 82.7(3)
N2 N1 C19 C20 89.5(3)
C2 N1 C19 C20 -96.1(3)
C24 C19 C20 C21 0.8(4)
N1 C19 C20 C21 179.5(2)
C24 C19 C20 C25 179.3(2)
N1 C19 C20 C25 -1.9(3)
C19 C20 C21 C22 -0.7(4)
C25 C20 C21 C22 -179.2(2)
C20 C21 C22 C23 0.0(4)
C21 C22 C23 C24 0.7(4)
C20 C19 C24 C23 -0.2(4)
N1 C19 C24 C23 -178.9(2)
C20 C19 C24 C28 179.9(2)
N1 C19 C24 C28 1.2(3)
C22 C23 C24 C19 -0.6(4)
C22 C23 C24 C28 179.3(3)
C21 C20 C25 C27 86.3(3)
C19 C20 C25 C27 -92.3(3)
C21 C20 C25 C26 -37.8(3)
C19 C20 C25 C26 143.6(2)
C19 C24 C28 C30 122.7(3)
C23 C24 C28 C30 -57.2(4)
C19 C24 C28 C29 -112.0(3)
C23 C24 C28 C29 68.2(3)
N2 N3 C31 C32 -82.0(3)
C1 N3 C31 C32 97.6(3)
N2 N3 C31 C36 97.6(3)
C1 N3 C31 C36 -82.8(3)
C36 C31 C32 C33 0.4(4)
N3 C31 C32 C33 179.9(2)
C36 C31 C32 C37 177.7(2)
N3 C31 C32 C37 -2.8(4)
C31 C32 C33 C34 -0.1(4)
C37 C32 C33 C34 -177.5(3)
C32 C33 C34 C35 -0.4(5)
C33 C34 C35 C36 0.7(5)
C34 C35 C36 C31 -0.4(4)
C34 C35 C36 C40 -179.0(3)
C32 C31 C36 C35 -0.1(4)
N3 C31 C36 C35 -179.6(2)
C32 C31 C36 C40 178.5(2)
N3 C31 C36 C40 -1.0(4)
C31 C32 C37 C39 132.5(3)
C33 C32 C37 C39 -50.2(3)
C31 C32 C37 C38 -102.5(3)
C33 C32 C37 C38 74.7(3)
C35 C36 C40 C42 70.4(4)
C31 C36 C40 C42 -108.2(3)
C35 C36 C40 C41 -54.0(4)
C31 C36 C40 C41 127.4(3)
